data_2210934
loop_
_publ_author_name
'Shao-Jin Gu'
'Da-Bin Qin'
'Lin-Hai Jing'
'Huan-Xia Zhang'

_publ_section_title
;
 Di-<i>n</i>-propyl anthracene-1,8-dicarboxylate
;
_journal_coeditor_code CI2189
_journal_issue 11
_journal_name_full 'Acta Crystallographica Section E'
_journal_page_first o5001
_journal_page_last o5002
_journal_paper_doi 10.1107/S1600536806041961
_journal_volume 62
_journal_year 2006
_chemical_formula_iupac 'C22 H22 O4'
_chemical_formula_moiety 'C22 H22 O4'
_chemical_formula_sum 'C22 H22 O4'
_chemical_formula_weight 350.40
_chemical_name_systematic
;
Di-n-propyl anthracene-1,8-dicarboxylate
;
_space_group_IT_number 19
_symmetry_cell_setting orthorhombic
_symmetry_space_group_name_Hall 'P 2ac 2ab'
_symmetry_space_group_name_H-M 'P 21 21 21'
_atom_sites_solution_hydrogens geom
_atom_sites_solution_primary direct
_atom_sites_solution_secondary difmap
_audit_creation_method SHELXL-97
_cell_angle_alpha 90.00
_cell_angle_beta 90.00
_cell_angle_gamma 90.00
_cell_formula_units_Z 4
_cell_length_a 7.6072(12)
_cell_length_b 13.725(2)
_cell_length_c 17.628(3)
_cell_measurement_reflns_used 2693
_cell_measurement_temperature 294(2)
_cell_measurement_theta_max 23.78
_cell_measurement_theta_min 2.75
_cell_volume 1840.5(5)
_computing_cell_refinement 'SAINT (Bruker, 1998)'
_computing_data_collection 'SMART (Bruker, 1997)'
_computing_data_reduction SAINT
_computing_molecular_graphics 'SHELXTL (Bruker, 1998)'
_computing_publication_material SHELXTL
_computing_structure_refinement 'SHELXL97 (Sheldrick, 1997)'
_computing_structure_solution 'SHELXS97 (Sheldrick, 1997)'
_diffrn_ambient_temperature 294(2)
_diffrn_measured_fraction_theta_full 0.994
_diffrn_measured_fraction_theta_max 0.994
_diffrn_measurement_device_type 'Bruker SMART CCD'
_diffrn_measurement_method '\f and \w'
_diffrn_radiation_monochromator graphite
_diffrn_radiation_source 'fine-focus sealed tube'
_diffrn_radiation_type MoK\a
_diffrn_radiation_wavelength 0.71073
_diffrn_reflns_av_R_equivalents 0.0466
_diffrn_reflns_av_sigmaI/netI 0.0372
_diffrn_reflns_limit_h_max 9
_diffrn_reflns_limit_h_min -9
_diffrn_reflns_limit_k_max 6
_diffrn_reflns_limit_k_min -17
_diffrn_reflns_limit_l_max 21
_diffrn_reflns_limit_l_min -21
_diffrn_reflns_number 10440
_diffrn_reflns_theta_full 26.45
_diffrn_reflns_theta_max 26.45
_diffrn_reflns_theta_min 1.88
_diffrn_standards_number 0
_exptl_absorpt_coefficient_mu 0.086
_exptl_absorpt_correction_T_max 0.9863
_exptl_absorpt_correction_T_min 0.9763
_exptl_absorpt_correction_type multi-scan
_exptl_absorpt_process_details '(SADABS; Bruker, 1997)'
_exptl_crystal_colour yellow
_exptl_crystal_density_diffrn 1.265
_exptl_crystal_density_method 'not measured'
_exptl_crystal_description Block
_exptl_crystal_F_000 744
_exptl_crystal_size_max 0.28
_exptl_crystal_size_mid 0.20
_exptl_crystal_size_min 0.16
_refine_diff_density_max 0.133
_refine_diff_density_min -0.200
_refine_ls_extinction_method none
_refine_ls_goodness_of_fit_ref 1.163
_refine_ls_hydrogen_treatment constr
_refine_ls_matrix_type full
_refine_ls_number_parameters 237
_refine_ls_number_reflns 2166
_refine_ls_number_restraints 0
_refine_ls_restrained_S_all 1.163
_refine_ls_R_factor_all 0.0732
_refine_ls_R_factor_gt 0.0411
_refine_ls_shift/su_max 0.006
_refine_ls_shift/su_mean 0.001
_refine_ls_structure_factor_coef Fsqd
_refine_ls_weighting_details 'calc w=1/[\s^2^(Fo^2^)+(0.0453P)^2^] where P=(Fo^2^+2Fc^2^)/3'
_refine_ls_weighting_scheme calc
_refine_ls_wR_factor_gt 0.0858
_refine_ls_wR_factor_ref 0.0967
_reflns_number_gt 1494
_reflns_number_total 2166
_reflns_threshold_expression I>2\s(I)
_cod_data_source_file ci2189.cif
_cod_data_source_block I
_cod_depositor_comments
;
The following automatic conversions were performed:
'_symmetry_cell_setting' value 'Orthorhombic' changed to 'orthorhombic'
according to '/home/saulius/struct/CIF-dictionaries/cif_core.dic'
dictionary named 'cif_core.dic' version 2.4.1 from 2010-06-29.

Automatic conversion script
Id: cif_fix_enum 1527 2010-12-29 10:47:43Z saulius 

The following automatic conversions were performed:

'_symmetry_cell_setting' value 'Orthorhombic' changed to
'orthorhombic' according to
/home/saulius/struct/CIF-dictionaries/cif_core.dic dictionary named
'cif_core.dic' version 2.4.1 from 2010-06-29.

Automatic conversion script
Id: cif_fix_values 1715 2011-07-08 13:25:40Z adriana 
;
_cod_original_cell_volume 1840.6(5)
_cod_database_code 2210934
_cod_database_fobs_code 2210934

loop_
_symmetry_equiv_pos_as_xyz
'x, y, z'
'-x+1/2, -y, z+1/2'
'-x, y+1/2, -z+1/2'
'x+1/2, -y+1/2, -z'

loop_
_atom_site_type_symbol
_atom_site_label
_atom_site_fract_x
_atom_site_fract_y
_atom_site_fract_z
_atom_site_U_iso_or_equiv
_atom_site_adp_type
_atom_site_calc_flag
_atom_site_refinement_flags
_atom_site_occupancy
O O1 0.1818(3) 0.32359(13) 0.26988(9) 0.0541(5) Uani d . 1
O O2 0.1549(4) 0.46521(14) 0.20946(10) 0.0807(8) Uani d . 1
O O3 0.4192(3) 0.68552(14) 0.14825(10) 0.0675(6) Uani d . 1
O O4 0.3455(3) 0.83886(13) 0.12106(9) 0.0586(6) Uani d . 1
C C1 0.3583(3) 0.79726(18) 0.24993(13) 0.0426(6) Uani d . 1
C C2 0.3896(4) 0.89288(19) 0.26697(15) 0.0516(7) Uani d . 1
H H2 0.4114 0.9366 0.2278 0.062 Uiso calc R 1
C C3 0.3897(4) 0.9271(2) 0.34262(15) 0.0603(8) Uani d . 1
H H3 0.4134 0.9922 0.3529 0.072 Uiso calc R 1
C C4 0.3553(4) 0.8646(2) 0.39988(15) 0.0573(8) Uani d . 1
H H4 0.3547 0.8876 0.4495 0.069 Uiso calc R 1
C C5 0.2013(4) 0.5387(2) 0.49368(14) 0.0570(8) Uani d . 1
H H5 0.2083 0.5618 0.5432 0.068 Uiso calc R 1
C C6 0.1519(4) 0.4457(2) 0.48133(15) 0.0612(8) Uani d . 1
H H6 0.1229 0.4056 0.5220 0.073 Uiso calc R 1
C C7 0.1443(4) 0.4094(2) 0.40650(15) 0.0568(8) Uani d . 1
H H7 0.1100 0.3451 0.3988 0.068 Uiso calc R 1
C C8 0.1853(4) 0.46513(19) 0.34524(13) 0.0467(6) Uani d . 1
C C9 0.2784(3) 0.63006(18) 0.29678(13) 0.0423(6) Uani d . 1
H H9 0.2788 0.6066 0.2473 0.051 Uiso calc R 1
C C10 0.2842(4) 0.6995(2) 0.44475(13) 0.0519(7) Uani d . 1
H H10 0.2881 0.7224 0.4944 0.062 Uiso calc R 1
C C11 0.3201(4) 0.76422(19) 0.38605(14) 0.0467(7) Uani d . 1
C C12 0.3200(4) 0.72818(19) 0.30942(13) 0.0409(6) Uani d . 1
C C13 0.2362(3) 0.56580(19) 0.35599(13) 0.0421(6) Uani d . 1
C C14 0.2427(4) 0.60186(19) 0.43256(14) 0.0473(7) Uani d . 1
C C15 0.1725(4) 0.4213(2) 0.26765(15) 0.0502(7) Uani d . 1
C C16 0.1793(4) 0.27457(19) 0.19715(13) 0.0514(7) Uani d . 1
H H16A 0.2725 0.2996 0.1651 0.062 Uiso calc R 1
H H16B 0.0678 0.2860 0.1720 0.062 Uiso calc R 1
C C17 0.2049(4) 0.16729(19) 0.21019(13) 0.0508(7) Uani d . 1
H H17A 0.1041 0.1413 0.2371 0.061 Uiso calc R 1
H H17B 0.3082 0.1571 0.2415 0.061 Uiso calc R 1
C C18 0.2272(4) 0.1135(2) 0.13542(14) 0.0610(8) Uani d . 1
H H18A 0.1303 0.1285 0.1025 0.092 Uiso calc R 1
H H18B 0.2303 0.0446 0.1447 0.092 Uiso calc R 1
H H18C 0.3351 0.1333 0.1118 0.092 Uiso calc R 1
C C19 0.3757(4) 0.7654(2) 0.16912(14) 0.0473(7) Uani d . 1
C C20 0.3789(5) 0.8176(2) 0.04153(13) 0.0602(8) Uani d . 1
H H20A 0.2925 0.7715 0.0228 0.072 Uiso calc R 1
H H20B 0.4946 0.7889 0.0358 0.072 Uiso calc R 1
C C21 0.3682(4) 0.9097(2) -0.00247(14) 0.0595(8) Uani d . 1
H H21A 0.4493 0.9571 0.0186 0.071 Uiso calc R 1
H H21B 0.2503 0.9362 0.0011 0.071 Uiso calc R 1
C C22 0.4139(5) 0.8907(2) -0.08537(15) 0.0783(11) Uani d . 1
H H22A 0.5247 0.8574 -0.0883 0.117 Uiso calc R 1
H H22B 0.4217 0.9516 -0.1120 0.117 Uiso calc R 1
H H22C 0.3240 0.8511 -0.1080 0.117 Uiso calc R 1

loop_
_atom_site_aniso_label
_atom_site_aniso_U_11
_atom_site_aniso_U_22
_atom_site_aniso_U_33
_atom_site_aniso_U_12
_atom_site_aniso_U_13
_atom_site_aniso_U_23
O1 0.0780(14) 0.0411(11) 0.0432(10) -0.0022(10) 0.0014(9) -0.0008(8)
O2 0.141(2) 0.0494(13) 0.0515(12) 0.0005(14) -0.0329(13) 0.0034(10)
O3 0.1167(19) 0.0451(12) 0.0408(10) 0.0097(12) 0.0025(11) -0.0034(9)
O4 0.0898(16) 0.0492(11) 0.0367(10) 0.0097(11) 0.0016(10) 0.0028(9)
C1 0.0473(16) 0.0428(16) 0.0379(14) 0.0043(12) -0.0011(12) -0.0028(11)
C2 0.0663(19) 0.0414(16) 0.0471(15) 0.0010(14) -0.0039(14) 0.0003(13)
C3 0.080(2) 0.0434(17) 0.0571(17) -0.0010(16) -0.0033(16) -0.0127(14)
C4 0.072(2) 0.0543(18) 0.0453(15) -0.0011(16) -0.0002(14) -0.0178(14)
C5 0.071(2) 0.0625(19) 0.0375(14) 0.0114(17) 0.0075(14) 0.0000(14)
C6 0.079(2) 0.0549(19) 0.0493(16) 0.0061(18) 0.0138(15) 0.0081(14)
C7 0.070(2) 0.0478(16) 0.0528(17) 0.0041(15) 0.0097(15) 0.0051(14)
C8 0.0534(16) 0.0461(16) 0.0405(13) 0.0073(14) 0.0014(13) 0.0019(12)
C9 0.0499(17) 0.0416(16) 0.0354(13) 0.0038(12) -0.0020(12) -0.0040(12)
C10 0.0631(19) 0.0598(19) 0.0327(13) 0.0024(16) 0.0030(12) -0.0085(13)
C11 0.0502(17) 0.0504(16) 0.0394(14) 0.0033(14) -0.0007(13) -0.0071(12)
C12 0.0442(16) 0.0429(15) 0.0354(13) 0.0054(13) -0.0020(11) -0.0031(11)
C13 0.0466(16) 0.0414(15) 0.0383(13) 0.0081(12) 0.0015(11) -0.0025(12)
C14 0.0516(18) 0.0501(16) 0.0402(14) 0.0082(13) 0.0030(12) -0.0017(12)
C15 0.0600(18) 0.0423(16) 0.0483(15) 0.0025(14) -0.0054(14) -0.0005(13)
C16 0.0662(19) 0.0490(17) 0.0389(14) -0.0088(15) -0.0046(14) -0.0057(13)
C17 0.0616(19) 0.0464(17) 0.0446(15) -0.0067(14) -0.0047(13) 0.0003(13)
C18 0.075(2) 0.0566(18) 0.0513(17) -0.0050(16) -0.0037(15) -0.0109(14)
C19 0.0575(18) 0.0429(16) 0.0414(15) -0.0003(14) -0.0026(13) 0.0012(13)
C20 0.089(2) 0.0556(18) 0.0360(14) -0.0012(18) -0.0008(14) -0.0019(13)
C21 0.075(2) 0.0538(17) 0.0495(16) -0.0001(15) 0.0031(16) 0.0040(14)
C22 0.110(3) 0.077(2) 0.0476(17) 0.005(2) 0.0058(18) 0.0132(17)

loop_
_atom_type_symbol
_atom_type_description
_atom_type_scat_dispersion_real
_atom_type_scat_dispersion_imag
_atom_type_scat_source
C C 0.0033 0.0000 'International Tables Vol C Tables 4.2.6.8 and 6.1.1.4'
H H 0.0000 0.0000 'International Tables Vol C Tables 4.2.6.8 and 6.1.1.4'
O O 0.0106 0.0000 'International Tables Vol C Tables 4.2.6.8 and 6.1.1.4'

loop_
_geom_angle_atom_site_label_1
_geom_angle_atom_site_label_2
_geom_angle_atom_site_label_3
_geom_angle
C15 O1 C16 115.9(2)
C19 O4 C20 115.5(2)
C2 C1 C12 120.4(2)
C2 C1 C19 118.3(2)
C12 C1 C19 121.2(2)
C1 C2 C3 121.7(3)
C1 C2 H2 119.1
C3 C2 H2 119.1
C4 C3 C2 119.6(3)
C4 C3 H3 120.2
C2 C3 H3 120.2
C3 C4 C11 121.5(2)
C3 C4 H4 119.2
C11 C4 H4 119.2
C6 C5 C14 121.2(2)
C6 C5 H5 119.4
C14 C5 H5 119.4
C5 C6 C7 119.8(3)
C5 C6 H6 120.1
C7 C6 H6 120.1
C8 C7 C6 122.3(3)
C8 C7 H7 118.9
C6 C7 H7 118.9
C7 C8 C13 119.6(2)
C7 C8 C15 119.0(2)
C13 C8 C15 121.4(2)
C12 C9 C13 122.5(2)
C12 C9 H9 118.8
C13 C9 H9 118.8
C11 C10 C14 123.0(2)
C11 C10 H10 118.5
C14 C10 H10 118.5
C10 C11 C4 121.8(2)
C10 C11 C12 118.6(2)
C4 C11 C12 119.6(2)
C9 C12 C11 118.7(2)
C9 C12 C1 124.1(2)
C11 C12 C1 117.2(2)
C9 C13 C14 118.3(2)
C9 C13 C8 124.3(2)
C14 C13 C8 117.4(2)
C10 C14 C5 121.4(2)
C10 C14 C13 118.9(2)
C5 C14 C13 119.7(2)
O2 C15 O1 122.3(2)
O2 C15 C8 126.0(2)
O1 C15 C8 111.8(2)
O1 C16 C17 108.5(2)
O1 C16 H16A 110.0
C17 C16 H16A 110.0
O1 C16 H16B 110.0
C17 C16 H16B 110.0
H16A C16 H16B 108.4
C16 C17 C18 111.0(2)
C16 C17 H17A 109.4
C18 C17 H17A 109.4
C16 C17 H17B 109.4
C18 C17 H17B 109.4
H17A C17 H17B 108.0
C17 C18 H18A 109.5
C17 C18 H18B 109.5
H18A C18 H18B 109.5
C17 C18 H18C 109.5
H18A C18 H18C 109.5
H18B C18 H18C 109.5
O3 C19 O4 122.7(2)
O3 C19 C1 125.6(2)
O4 C19 C1 111.6(2)
O4 C20 C21 108.9(2)
O4 C20 H20A 109.9
C21 C20 H20A 109.9
O4 C20 H20B 109.9
C21 C20 H20B 109.9
H20A C20 H20B 108.3
C20 C21 C22 110.1(2)
C20 C21 H21A 109.6
C22 C21 H21A 109.6
C20 C21 H21B 109.6
C22 C21 H21B 109.6
H21A C21 H21B 108.2
C21 C22 H22A 109.5
C21 C22 H22B 109.5
H22A C22 H22B 109.5
C21 C22 H22C 109.5
H22A C22 H22C 109.5
H22B C22 H22C 109.5

loop_
_geom_bond_atom_site_label_1
_geom_bond_atom_site_label_2
_geom_bond_distance
O1 C15 1.343(3)
O1 C16 1.448(3)
O2 C15 1.197(3)
O3 C19 1.203(3)
O4 C19 1.337(3)
O4 C20 1.454(3)
C1 C2 1.367(3)
C1 C12 1.444(3)
C1 C19 1.496(3)
C2 C3 1.414(3)
C2 H2 0.93
C3 C4 1.350(4)
C3 H3 0.93
C4 C11 1.425(4)
C4 H4 0.93
C5 C6 1.348(4)
C5 C14 1.418(3)
C5 H5 0.93
C6 C7 1.411(4)
C6 H6 0.93
C7 C8 1.360(3)
C7 H7 0.93
C8 C13 1.447(4)
C8 C15 1.497(3)
C9 C12 1.401(3)
C9 C13 1.404(3)
C9 H9 0.93
C10 C11 1.391(3)
C10 C14 1.393(4)
C10 H10 0.93
C11 C12 1.439(3)
C13 C14 1.439(3)
C16 C17 1.503(4)
C16 H16A 0.97
C16 H16B 0.97
C17 C18 1.520(3)
C17 H17A 0.97
C17 H17B 0.97
C18 H18A 0.96
C18 H18B 0.96
C18 H18C 0.96
C20 C21 1.484(4)
C20 H20A 0.97
C20 H20B 0.97
C21 C22 1.524(4)
C21 H21A 0.97
C21 H21B 0.97
C22 H22A 0.96
C22 H22B 0.96
C22 H22C 0.96

loop_
_geom_hbond_atom_site_label_D
_geom_hbond_atom_site_label_H
_geom_hbond_atom_site_label_A
_geom_hbond_site_symmetry_A
_geom_hbond_distance_DH
_geom_hbond_distance_HA
_geom_hbond_distance_DA
_geom_hbond_angle_DHA
C6 H6 O3 2_565 0.93 2.57 3.492(3) 170
C9 H9 O2 . 0.93 2.26 2.893(3) 125
C9 H9 O3 . 0.93 2.32 2.930(3) 123

loop_
_geom_torsion_atom_site_label_1
_geom_torsion_atom_site_label_2
_geom_torsion_atom_site_label_3
_geom_torsion_atom_site_label_4
_geom_torsion
C12 C1 C2 C3 1.5(4)
C19 C1 C2 C3 -174.9(3)
C1 C2 C3 C4 -1.1(4)
C2 C3 C4 C11 0.5(5)
C14 C5 C6 C7 1.3(5)
C5 C6 C7 C8 0.0(5)
C6 C7 C8 C13 -1.0(4)
C6 C7 C8 C15 -179.5(3)
C14 C10 C11 C4 177.5(3)
C14 C10 C11 C12 -2.1(4)
C3 C4 C11 C10 -179.9(3)
C3 C4 C11 C12 -0.3(5)
C13 C9 C12 C11 0.2(4)
C13 C9 C12 C1 -177.8(2)
C10 C11 C12 C9 2.0(4)
C4 C11 C12 C9 -177.6(3)
C10 C11 C12 C1 -179.8(2)
C4 C11 C12 C1 0.6(4)
C2 C1 C12 C9 176.9(3)
C19 C1 C12 C9 -6.9(4)
C2 C1 C12 C11 -1.2(4)
C19 C1 C12 C11 175.0(2)
C12 C9 C13 C14 -2.4(4)
C12 C9 C13 C8 177.3(3)
C7 C8 C13 C9 -178.9(3)
C15 C8 C13 C9 -0.4(4)
C7 C8 C13 C14 0.7(4)
C15 C8 C13 C14 179.2(2)
C11 C10 C14 C5 -177.9(3)
C11 C10 C14 C13 0.0(4)
C6 C5 C14 C10 176.4(3)
C6 C5 C14 C13 -1.5(4)
C9 C13 C14 C10 2.2(4)
C8 C13 C14 C10 -177.4(3)
C9 C13 C14 C5 -179.8(3)
C8 C13 C14 C5 0.5(4)
C16 O1 C15 O2 3.3(4)
C16 O1 C15 C8 -177.1(2)
C7 C8 C15 O2 157.4(3)
C13 C8 C15 O2 -21.1(5)
C7 C8 C15 O1 -22.2(4)
C13 C8 C15 O1 159.3(2)
C15 O1 C16 C17 175.6(2)
O1 C16 C17 C18 -172.6(2)
C20 O4 C19 O3 -3.5(4)
C20 O4 C19 C1 173.3(2)
C2 C1 C19 O3 149.7(3)
C12 C1 C19 O3 -26.6(4)
C2 C1 C19 O4 -27.0(3)
C12 C1 C19 O4 156.7(2)
C19 O4 C20 C21 -170.7(2)
O4 C20 C21 C22 176.5(3)

loop_
_cod_related_entry_id
_cod_related_entry_database
_cod_related_entry_code
1 ChemSpider 21126262
